data_7231499
loop_
_publ_author_name
'Sun, Shijia'
'Qi, Wei'
'Chen, Weidong'
'Lou, Fei'
'Zhong, Degao'
'Hu, Chen'
'Zhang, Lizhen'
'Lin, Zhoubin'
'Teng, Bing'

_publ_section_title
;
 Li2Gd4(MoO4)7 crystal preparation and spectral properties applying to 2.0
 \mm lasers
;
_journal_name_full CrystEngComm
_journal_paper_doi 10.1039/C8CE01192C
_journal_year 2018
_chemical_formula_sum 'Gd2.28 Li1.16 Mo4 O16'
_chemical_formula_weight 1006.34
_space_group_crystal_system tetragonal
_space_group_IT_number 88
_space_group_name_Hall '-I 4ad'
_space_group_name_H-M_alt 'I 41/a'
_symmetry_space_group_name_Hall '-I 4ad'
_symmetry_space_group_name_H-M 'I 41/a :2'
_audit_creation_method SHELXL-2014/7
_audit_update_record
;
2018-06-24 deposited with the CCDC.
2018-09-06 downloaded from the CCDC.
;
_cell_angle_alpha 90
_cell_angle_beta 90
_cell_angle_gamma 90
_cell_formula_units_Z 1
_cell_length_a 5.1932(8)
_cell_length_b 5.1932(8)
_cell_length_c 11.426(4)
_cell_measurement_reflns_used 358
_cell_measurement_temperature 293(2)
_cell_measurement_theta_max 32.4050
_cell_measurement_theta_min 4.2490
_cell_volume 308.15(13)
_computing_cell_refinement 'CrysAlisPro 1.171.39.16b (Rigaku Oxford Diffraction, 2015)'
_computing_data_collection 'CrysAlisPro 1.171.39.16b (Rigaku Oxford Diffraction, 2015)'
_computing_data_reduction 'CrysAlisPro 1.171.39.16b (Rigaku Oxford Diffraction, 2015)'
_computing_structure_refinement 'SHELXL-2014/7 (Sheldrick, 2014)'
_diffrn_ambient_temperature 293(2)
_diffrn_measured_fraction_theta_full 1.000
_diffrn_measured_fraction_theta_max 1.000
_diffrn_measurement_device_type 'XtaLAB Mini (ROW)'
_diffrn_radiation_type MoK\a
_diffrn_radiation_wavelength 0.71073
_diffrn_reflns_av_R_equivalents 0.0269
_diffrn_reflns_av_unetI/netI 0.0191
_diffrn_reflns_Laue_measured_fraction_full 1.000
_diffrn_reflns_Laue_measured_fraction_max 1.000
_diffrn_reflns_limit_h_max 5
_diffrn_reflns_limit_h_min -6
_diffrn_reflns_limit_k_max 6
_diffrn_reflns_limit_k_min -5
_diffrn_reflns_limit_l_max 13
_diffrn_reflns_limit_l_min -13
_diffrn_reflns_number 743
_diffrn_reflns_point_group_measured_fraction_full 1.000
_diffrn_reflns_point_group_measured_fraction_max 1.000
_diffrn_reflns_theta_full 24.948
_diffrn_reflns_theta_max 24.948
_diffrn_reflns_theta_min 4.311
_exptl_absorpt_coefficient_mu 16.124
_exptl_absorpt_correction_T_max 1.00000
_exptl_absorpt_correction_T_min 0.25072
_exptl_absorpt_correction_type multi-scan
_exptl_crystal_colour color
_exptl_crystal_density_diffrn 5.423
_exptl_crystal_description block
_exptl_crystal_F_000 445
_exptl_crystal_size_max 0.2000
_exptl_crystal_size_mid 0.1600
_exptl_crystal_size_min 0.1600
_refine_diff_density_max 1.257
_refine_diff_density_min -1.617
_refine_diff_density_rms 0.358
_refine_ls_extinction_coef 0.037(6)
_refine_ls_extinction_expression Fc^*^=kFc[1+0.001xFc^2^\l^3^/sin(2\q)]^-1/4^
_refine_ls_extinction_method 'SHELXL-2014/7 (Sheldrick 2014'
_refine_ls_goodness_of_fit_ref 1.172
_refine_ls_hydrogen_treatment constr
_refine_ls_matrix_type full
_refine_ls_number_parameters 15
_refine_ls_number_reflns 135
_refine_ls_number_restraints 0
_refine_ls_restrained_S_all 1.172
_refine_ls_R_factor_all 0.0452
_refine_ls_R_factor_gt 0.0438
_refine_ls_shift/su_max 0.000
_refine_ls_shift/su_mean 0.000
_refine_ls_structure_factor_coef Fsqd
_refine_ls_weighting_details 'w=1/[\s^2^(Fo^2^)+(0.0911P)^2^+1.6373P] where P=(Fo^2^+2Fc^2^)/3'
_refine_ls_weighting_scheme calc
_refine_ls_wR_factor_gt 0.1433
_refine_ls_wR_factor_ref 0.1475
_reflns_Friedel_coverage 0.000
_reflns_number_gt 123
_reflns_number_total 135
_reflns_threshold_expression 'I > 2\s(I)'
_cod_data_source_file c8ce01192c1.cif
_cod_data_source_block 1
_cod_original_cell_volume 308.16(14)
_cod_database_code 7231499
_shelx_shelxl_version_number 2014/7
_shelx_space_group_comment
;
The symmetry employed for this shelxl refinement is uniquely defined
by the following loop, which should always be used as a source of
symmetry information in preference to the above space-group names.
They are only intended as comments.
;

loop_
_space_group_symop_operation_xyz
'x, y, z'
'-x+1/2, -y, z+1/2'
'-y+3/4, x+1/4, z+1/4'
'y+3/4, -x+3/4, z+3/4'
'x+1/2, y+1/2, z+1/2'
'-x+1, -y+1/2, z+1'
'-y+5/4, x+3/4, z+3/4'
'y+5/4, -x+5/4, z+5/4'
'-x, -y, -z'
'x-1/2, y, -z-1/2'
'y-3/4, -x-1/4, -z-1/4'
'-y-3/4, x-3/4, -z-3/4'
'-x+1/2, -y+1/2, -z+1/2'
'x, y+1/2, -z'
'y-1/4, -x+1/4, -z+1/4'
'-y-1/4, x-1/4, -z-1/4'

loop_
_atom_site_label
_atom_site_type_symbol
_atom_site_fract_x
_atom_site_fract_y
_atom_site_fract_z
_atom_site_U_iso_or_equiv
_atom_site_adp_type
_atom_site_occupancy
_atom_site_site_symmetry_order
_atom_site_calc_flag
_atom_site_refinement_flags_posn
_atom_site_refinement_flags_adp
_atom_site_refinement_flags_occupancy
Mo1 Mo 0.5000 0.7500 0.1250 0.0111(11) Uani 1 4 d S T P
Gd1 Gd 1.0000 0.2500 0.1250 0.0070(10) Uani 0.572 4 d S T P
Li1 Li 1.0000 0.2500 0.1250 0.0070(10) Uani 0.286 4 d S T P
O1 O 0.7442(8) 0.5981(8) 0.0407(4) 0.0283(18) Uani 1 1 d . . .

loop_
_atom_site_aniso_label
_atom_site_aniso_U_11
_atom_site_aniso_U_22
_atom_site_aniso_U_33
_atom_site_aniso_U_23
_atom_site_aniso_U_13
_atom_site_aniso_U_12
Mo1 0.0108(12) 0.0108(12) 0.0117(16) 0.000 0.000 0.000
Gd1 0.0080(12) 0.0080(12) 0.0051(15) 0.000 0.000 0.000
Li1 0.0080(12) 0.0080(12) 0.0051(15) 0.000 0.000 0.000
O1 0.034(3) 0.022(3) 0.030(3) 0.001(2) 0.0068(17) 0.0030(17)

loop_
_atom_type_symbol
_atom_type_description
_atom_type_scat_dispersion_real
_atom_type_scat_dispersion_imag
_atom_type_scat_source
Li Li -0.0003 0.0001 'International Tables Vol C Tables 4.2.6.8 and 6.1.1.4'
O O 0.0106 0.0060 'International Tables Vol C Tables 4.2.6.8 and 6.1.1.4'
Mo Mo -1.6832 0.6857 'International Tables Vol C Tables 4.2.6.8 and 6.1.1.4'
Gd Gd -0.1653 3.9035 'International Tables Vol C Tables 4.2.6.8 and 6.1.1.4'

loop_
_geom_angle_atom_site_label_1
_geom_angle_atom_site_label_2
_geom_angle_atom_site_label_3
_geom_angle
_geom_angle_site_symmetry_1
_geom_angle_site_symmetry_3
O1 Mo1 O1 107.09(14) . 12_766
O1 Mo1 O1 114.3(3) . 6_564
O1 Mo1 O1 107.09(14) 12_766 6_564
O1 Mo1 O1 107.09(14) . 15_565
O1 Mo1 O1 114.3(3) 12_766 15_565
O1 Mo1 O1 107.09(14) 6_564 15_565
O1 Gd1 O1 98.96(8) . 15_665
O1 Gd1 O1 98.96(8) . 12_756
O1 Gd1 O1 133.5(2) 15_665 12_756
O1 Gd1 O1 133.5(2) . 6_654
O1 Gd1 O1 98.96(8) 15_665 6_654
O1 Gd1 O1 98.96(8) 12_756 6_654
O1 Gd1 O1 68.75(10) . 14_545
O1 Gd1 O1 152.12(19) 15_665 14_545
O1 Gd1 O1 74.18(9) 12_756 14_545
O1 Gd1 O1 75.59(15) 6_654 14_545
O1 Gd1 O1 74.18(9) . 8_454
O1 Gd1 O1 68.74(10) 15_665 8_454
O1 Gd1 O1 75.59(15) 12_756 8_454
O1 Gd1 O1 152.12(19) 6_654 8_454
O1 Gd1 O1 126.88(13) 14_545 8_454
O1 Gd1 O1 152.12(19) . 3_645
O1 Gd1 O1 75.59(15) 15_665 3_645
O1 Gd1 O1 68.74(10) 12_756 3_645
O1 Gd1 O1 74.18(9) 6_654 3_645
O1 Gd1 O1 126.88(13) 14_545 3_645
O1 Gd1 O1 78.4(2) 8_454 3_645
O1 Gd1 O1 75.59(15) . 9_765
O1 Gd1 O1 74.18(9) 15_665 9_765
O1 Gd1 O1 152.12(19) 12_756 9_765
O1 Gd1 O1 68.74(10) 6_654 9_765
O1 Gd1 O1 78.4(2) 14_545 9_765
O1 Gd1 O1 126.88(13) 8_454 9_765
O1 Gd1 O1 126.88(13) 3_645 9_765
O1 Gd1 Gd1 131.15(10) . 13_755
O1 Gd1 Gd1 37.82(10) 15_665 13_755
O1 Gd1 Gd1 101.89(11) 12_756 13_755
O1 Gd1 Gd1 85.75(10) 6_654 13_755
O1 Gd1 Gd1 159.88(9) 14_545 13_755
O1 Gd1 Gd1 69.14(10) 8_454 13_755
O1 Gd1 Gd1 37.77(10) 3_645 13_755
O1 Gd1 Gd1 101.98(11) 9_765 13_755
O1 Gd1 Gd1 101.89(11) . 9_755
O1 Gd1 Gd1 131.15(10) 15_665 9_755
O1 Gd1 Gd1 85.75(10) 12_756 9_755
O1 Gd1 Gd1 37.82(10) 6_654 9_755
O1 Gd1 Gd1 37.77(9) 14_545 9_755
O1 Gd1 Gd1 159.88(9) 8_454 9_755
O1 Gd1 Gd1 101.98(11) 3_645 9_755
O1 Gd1 Gd1 69.14(10) 9_765 9_755
Gd1 Gd1 Gd1 123.200(12) 13_755 9_755
O1 Gd1 Gd1 37.82(10) . 9_765
O1 Gd1 Gd1 85.75(10) 15_665 9_765
O1 Gd1 Gd1 131.15(10) 12_756 9_765
O1 Gd1 Gd1 101.89(11) 6_654 9_765
O1 Gd1 Gd1 69.14(10) 14_545 9_765
O1 Gd1 Gd1 101.98(11) 8_454 9_765
O1 Gd1 Gd1 159.88(9) 3_645 9_765
O1 Gd1 Gd1 37.77(9) 9_765 9_765
Gd1 Gd1 Gd1 123.200(12) 13_755 9_765
Gd1 Gd1 Gd1 84.54(2) 9_755 9_765
O1 Gd1 Gd1 85.75(10) . 13_655
O1 Gd1 Gd1 101.89(11) 15_665 13_655
O1 Gd1 Gd1 37.82(10) 12_756 13_655
O1 Gd1 Gd1 131.15(10) 6_654 13_655
O1 Gd1 Gd1 101.98(11) 14_545 13_655
O1 Gd1 Gd1 37.77(10) 8_454 13_655
O1 Gd1 Gd1 69.14(10) 3_645 13_655
O1 Gd1 Gd1 159.88(9) 9_765 13_655
Gd1 Gd1 Gd1 84.54(2) 13_755 13_655
Gd1 Gd1 Gd1 123.200(12) 9_755 13_655
Gd1 Gd1 Gd1 123.200(12) 9_765 13_655
Mo1 O1 Gd1 120.2(2) . .
Mo1 O1 Li1 131.6(2) . 9_765
Gd1 O1 Li1 104.4 . 9_765
Mo1 O1 Gd1 131.6(2) . 9_765
Gd1 O1 Gd1 104.41(15) . 9_765
Li1 O1 Gd1 0.0 9_765 9_765

loop_
_geom_bond_atom_site_label_1
_geom_bond_atom_site_label_2
_geom_bond_distance
_geom_bond_site_symmetry_2
Mo1 O1 1.777(4) .
Mo1 O1 1.777(4) 12_766
Mo1 O1 1.777(4) 6_564
Mo1 O1 1.777(4) 15_565
Gd1 O1 2.441(4) .
Gd1 O1 2.441(4) 15_665
Gd1 O1 2.441(4) 12_756
Gd1 O1 2.441(4) 6_654
Gd1 O1 2.444(4) 14_545
Gd1 O1 2.444(4) 8_454
Gd1 O1 2.444(4) 3_645
Gd1 O1 2.444(4) 9_765
Gd1 Gd1 3.8604(8) 13_755
Gd1 Gd1 3.8604(8) 9_755
Gd1 Gd1 3.8604(8) 9_765
Gd1 Gd1 3.8604(8) 13_655
O1 Li1 2.444(4) 9_765
O1 Gd1 2.444(4) 9_765
